data_4336140
loop_
_publ_author_name
'Taka-aki Okamura'
'Junko Nakagawa'

_publ_section_title
;
 Contribution of Intramolecular NH...O Hydrogen Bonds to
 Magnesium-Carboxylate Bonds
;
_journal_name_full 'Inorganic Chemistry'
_journal_page_first 10812
_journal_page_last 10824
_journal_paper_doi 10.1021/ic400671v
_journal_volume 52
_journal_year 2013
_chemical_formula_moiety 'C11 H14 N2 O5'
_chemical_formula_sum 'C11 H14 N2 O5'
_chemical_formula_weight 254.24
_chemical_name_systematic
;
2,6-(CH3CONH)2C6H3COOH-H2O
;
_space_group_IT_number 14
_symmetry_cell_setting monoclinic
_symmetry_Int_Tables_number 14
_symmetry_space_group_name_Hall '-P 2ybc'
_symmetry_space_group_name_H-M 'P 1 21/c 1'
_atom_sites_solution_hydrogens geom
_atom_sites_solution_primary direct
_atom_sites_solution_secondary difmap
_audit_creation_date 'Tue Aug 14 2012'
_audit_creation_method SHELXL-97
_cell_angle_alpha 90.00
_cell_angle_beta 114.163(15)
_cell_angle_gamma 90.00
_cell_formula_units_Z 4
_cell_length_a 6.971(3)
_cell_length_b 20.369(8)
_cell_length_c 9.449(3)
_cell_measurement_reflns_used 5668
_cell_measurement_temperature 200
_cell_measurement_theta_max 27.4
_cell_measurement_theta_min 3.1
_cell_volume 1224.1(8)
_computing_structure_refinement 'SHELXL-97 (Sheldrick, 2008)'
_computing_structure_solution 'SIR92 (Altomare et al., 1994)'
_diffrn_ambient_temperature 200
_diffrn_detector_area_resol_mean 10.00
_diffrn_measured_fraction_theta_full 0.994
_diffrn_measured_fraction_theta_max 0.994
_diffrn_measurement_device_type 'Rigaku RAXIS-RAPID Imaging Plate'
_diffrn_measurement_method \w
_diffrn_radiation_monochromator graphite
_diffrn_radiation_source 'fine-focus sealed tube'
_diffrn_radiation_type MoK\a
_diffrn_radiation_wavelength 0.71075
_diffrn_reflns_av_R_equivalents 0.0801
_diffrn_reflns_av_sigmaI/netI 0.0642
_diffrn_reflns_limit_h_max 9
_diffrn_reflns_limit_h_min -9
_diffrn_reflns_limit_k_max 26
_diffrn_reflns_limit_k_min -26
_diffrn_reflns_limit_l_max 12
_diffrn_reflns_limit_l_min -12
_diffrn_reflns_number 11755
_diffrn_reflns_theta_full 27.46
_diffrn_reflns_theta_max 27.46
_diffrn_reflns_theta_min 3.10
_exptl_absorpt_coefficient_mu 0.110
_exptl_absorpt_correction_T_max 0.989
_exptl_absorpt_correction_T_min 0.980
_exptl_absorpt_correction_type multi-scan
_exptl_absorpt_process_details '(Higashi, 1995)'
_exptl_crystal_colour colorless
_exptl_crystal_density_diffrn 1.380
_exptl_crystal_description platelet
_exptl_crystal_F_000 536
_exptl_crystal_size_max 0.200
_exptl_crystal_size_mid 0.150
_exptl_crystal_size_min 0.100
_refine_diff_density_max 0.215
_refine_diff_density_min -0.237
_refine_diff_density_rms 0.051
_refine_ls_extinction_coef 0.0037(13)
_refine_ls_extinction_expression Fc^*^=kFc[1+0.001xFc^2^\l^3^/sin(2\q)]^-1/4^
_refine_ls_extinction_method SHELXL
_refine_ls_goodness_of_fit_ref 1.004
_refine_ls_hydrogen_treatment mixed
_refine_ls_matrix_type full
_refine_ls_number_parameters 181
_refine_ls_number_reflns 2771
_refine_ls_number_restraints 0
_refine_ls_restrained_S_all 1.004
_refine_ls_R_factor_all 0.1025
_refine_ls_R_factor_gt 0.0516
_refine_ls_shift/su_max 0.000
_refine_ls_shift/su_mean 0.000
_refine_ls_structure_factor_coef Fsqd
_refine_ls_weighting_details 'calc w=1/[\s^2^(Fo^2^)+(0.0642P)^2^+0.0000P] where P=(Fo^2^+2Fc^2^)/3'
_refine_ls_weighting_scheme calc
_refine_ls_wR_factor_gt 0.1173
_refine_ls_wR_factor_ref 0.1342
_reflns_number_gt 1604
_reflns_number_total 2771
_reflns_threshold_expression I>2\s(I)
_cod_data_source_file ic400671v_si_002_9.cif
_cod_data_source_block L3-H2O
_cod_original_sg_symbol_H-M 'P 21/c'
_cod_database_code 4336140

loop_
_symmetry_equiv_pos_as_xyz
'x, y, z'
'-x, y+1/2, -z+1/2'
'-x, -y, -z'
'x, -y-1/2, z-1/2'

loop_
_atom_site_label
_atom_site_type_symbol
_atom_site_fract_x
_atom_site_fract_y
_atom_site_fract_z
_atom_site_U_iso_or_equiv
_atom_site_adp_type
_atom_site_occupancy
_atom_site_symmetry_multiplicity
_atom_site_calc_flag
_atom_site_refinement_flags
O1 O 0.8457(3) -0.13566(7) 0.61545(17) 0.0506(5) Uani 1 1 d .
O2 O 0.3655(3) 0.17824(8) 0.08393(19) 0.0650(5) Uani 1 1 d .
O11 O 0.8841(3) 0.17481(7) 0.61255(16) 0.0475(5) Uani 1 1 d .
H12 H 0.947(4) 0.1978(11) 0.706(3) 0.057 Uiso 1 1 d .
O12 O 0.9344(3) 0.09190(7) 0.76882(15) 0.0631(6) Uani 1 1 d .
O21 O 1.0393(3) 0.23830(8) 0.85817(17) 0.0474(5) Uani 1 1 d .
H13 H 1.072(4) 0.2807(13) 0.857(3) 0.057 Uiso 1 1 d .
H14 H 1.149(4) 0.2185(11) 0.931(3) 0.057 Uiso 1 1 d .
N1 N 0.8759(3) -0.02578(8) 0.65914(18) 0.0332(4) Uani 1 1 d .
H1 H 0.923(3) 0.0044(10) 0.731(2) 0.040 Uiso 1 1 d .
N2 N 0.6197(3) 0.16639(8) 0.32685(19) 0.0362(4) Uani 1 1 d .
H2 H 0.697(4) 0.1869(11) 0.405(2) 0.043 Uiso 1 1 d .
C1 C 0.8655(3) 0.11257(10) 0.6373(2) 0.0320(5) Uani 1 1 d .
C11 C 0.7546(3) 0.07086(9) 0.4967(2) 0.0269(4) Uani 1 1 d .
C12 C 0.7641(3) 0.00140(9) 0.5114(2) 0.0286(5) Uani 1 1 d .
C13 C 0.6668(3) -0.03879(10) 0.3828(2) 0.0356(5) Uani 1 1 d .
H3 H 0.6760 -0.0852 0.3935 0.043 Uiso 1 1 calc R
C14 C 0.5571(3) -0.01061(10) 0.2397(2) 0.0392(5) Uani 1 1 d .
H4 H 0.4914 -0.0382 0.1520 0.047 Uiso 1 1 calc R
C15 C 0.5396(3) 0.05651(10) 0.2201(2) 0.0375(5) Uani 1 1 d .
H5 H 0.4614 0.0746 0.1202 0.045 Uiso 1 1 calc R
C16 C 0.6365(3) 0.09767(9) 0.3465(2) 0.0307(5) Uani 1 1 d .
C17 C 0.9105(3) -0.08916(9) 0.7038(2) 0.0333(5) Uani 1 1 d .
C18 C 1.0376(4) -0.09920(11) 0.8746(2) 0.0457(6) Uani 1 1 d .
H6 H 1.1030 -0.0576 0.9221 0.055 Uiso 1 1 calc R
H7 H 1.1473 -0.1320 0.8900 0.055 Uiso 1 1 calc R
H8 H 0.9454 -0.1146 0.9230 0.055 Uiso 1 1 calc R
C27 C 0.4863(4) 0.20246(10) 0.2071(2) 0.0397(5) Uani 1 1 d .
C28 C 0.4926(4) 0.27500(10) 0.2354(3) 0.0499(6) Uani 1 1 d .
H9 H 0.6329 0.2875 0.3112 0.060 Uiso 1 1 calc R
H10 H 0.3878 0.2865 0.2756 0.060 Uiso 1 1 calc R
H11 H 0.4613 0.2984 0.1378 0.060 Uiso 1 1 calc R

loop_
_atom_site_aniso_label
_atom_site_aniso_U_11
_atom_site_aniso_U_22
_atom_site_aniso_U_33
_atom_site_aniso_U_23
_atom_site_aniso_U_13
_atom_site_aniso_U_12
O1 0.0669(12) 0.0266(8) 0.0457(9) -0.0011(7) 0.0102(8) 0.0014(7)
O2 0.0693(13) 0.0435(10) 0.0469(9) 0.0082(8) -0.0119(9) -0.0005(9)
O11 0.0695(12) 0.0259(8) 0.0301(8) -0.0024(6) 0.0032(8) -0.0077(7)
O12 0.1161(16) 0.0308(8) 0.0259(8) -0.0023(7) 0.0121(9) -0.0076(9)
O21 0.0552(11) 0.0234(8) 0.0407(9) -0.0044(7) -0.0036(8) -0.0003(7)
N1 0.0454(12) 0.0257(9) 0.0260(9) -0.0018(7) 0.0120(8) -0.0024(8)
N2 0.0375(11) 0.0297(10) 0.0310(9) 0.0017(8) 0.0035(8) 0.0017(8)
C1 0.0358(12) 0.0264(11) 0.0316(11) -0.0008(9) 0.0117(9) 0.0011(9)
C11 0.0259(11) 0.0277(10) 0.0257(9) -0.0013(8) 0.0092(8) -0.0017(8)
C12 0.0302(11) 0.0277(10) 0.0295(10) 0.0004(8) 0.0138(9) -0.0008(8)
C13 0.0408(13) 0.0270(11) 0.0375(12) -0.0065(9) 0.0145(10) -0.0055(9)
C14 0.0403(13) 0.0366(12) 0.0324(11) -0.0089(10) 0.0066(10) -0.0058(10)
C15 0.0365(13) 0.0400(12) 0.0275(10) -0.0002(9) 0.0045(9) 0.0025(10)
C16 0.0271(11) 0.0311(11) 0.0324(10) -0.0008(9) 0.0105(9) -0.0015(9)
C17 0.0361(13) 0.0274(11) 0.0379(11) 0.0044(9) 0.0167(10) 0.0001(9)
C18 0.0564(15) 0.0386(13) 0.0398(12) 0.0083(10) 0.0174(11) 0.0003(11)
C27 0.0359(13) 0.0361(12) 0.0408(12) 0.0082(10) 0.0091(10) 0.0008(10)
C28 0.0479(16) 0.0376(13) 0.0553(14) 0.0076(11) 0.0120(12) 0.0046(11)

loop_
_atom_type_symbol
_atom_type_description
_atom_type_scat_dispersion_real
_atom_type_scat_dispersion_imag
_atom_type_scat_source
C C 0.0033 0.0016 'International Tables Vol C Tables 4.2.6.8 and 6.1.1.4'
H H 0.0000 0.0000 'International Tables Vol C Tables 4.2.6.8 and 6.1.1.4'
N N 0.0061 0.0033 'International Tables Vol C Tables 4.2.6.8 and 6.1.1.4'
O O 0.0106 0.0060 'International Tables Vol C Tables 4.2.6.8 and 6.1.1.4'

loop_
_geom_angle_atom_site_label_1
_geom_angle_atom_site_label_2
_geom_angle_atom_site_label_3
_geom_angle
C1 O11 H12 111.0(14)
H13 O21 H14 108(2)
C17 N1 C12 130.09(17)
C17 N1 H1 117.9(14)
C12 N1 H1 111.9(14)
C27 N2 C16 129.93(18)
C27 N2 H2 116.4(16)
C16 N2 H2 113.4(16)
O12 C1 O11 119.71(17)
O12 C1 C11 123.89(18)
O11 C1 C11 116.40(16)
C12 C11 C16 117.63(17)
C12 C11 C1 119.42(16)
C16 C11 C1 122.94(17)
C13 C12 N1 120.70(17)
C13 C12 C11 120.94(17)
N1 C12 C11 118.36(16)
C14 C13 C12 119.29(19)
C14 C13 H3 120.4
C12 C13 H3 120.4
C13 C14 C15 121.92(19)
C13 C14 H4 119.0
C15 C14 H4 119.0
C14 C15 C16 119.89(18)
C14 C15 H5 120.1
C16 C15 H5 120.1
C15 C16 N2 120.10(17)
C15 C16 C11 120.31(18)
N2 C16 C11 119.59(17)
O1 C17 N1 124.05(19)
O1 C17 C18 121.27(18)
N1 C17 C18 114.68(18)
C17 C18 H6 109.5
C17 C18 H7 109.5
H6 C18 H7 109.5
C17 C18 H8 109.5
H6 C18 H8 109.5
H7 C18 H8 109.5
O2 C27 N2 123.1(2)
O2 C27 C28 121.6(2)
N2 C27 C28 115.29(19)
C27 C28 H9 109.5
C27 C28 H10 109.5
H9 C28 H10 109.5
C27 C28 H11 109.5
H9 C28 H11 109.5
H10 C28 H11 109.5

loop_
_geom_bond_atom_site_label_1
_geom_bond_atom_site_label_2
_geom_bond_distance
O1 C17 1.220(2)
O2 C27 1.227(3)
O11 C1 1.305(2)
O11 H12 0.94(2)
O12 C1 1.209(2)
O21 H13 0.90(2)
O21 H14 0.89(3)
N1 C17 1.349(2)
N1 C12 1.404(2)
N1 H1 0.87(2)
N2 C27 1.350(3)
N2 C16 1.410(3)
N2 H2 0.82(2)
C1 C11 1.498(3)
C11 C12 1.421(3)
C11 C16 1.426(2)
C12 C13 1.390(3)
C13 C14 1.377(3)
C13 H3 0.9500
C14 C15 1.379(3)
C14 H4 0.9500
C15 C16 1.387(3)
C15 H5 0.9500
C17 C18 1.504(3)
C18 H6 0.9800
C18 H7 0.9800
C18 H8 0.9800
C27 C28 1.499(3)
C28 H9 0.9800
C28 H10 0.9800
C28 H11 0.9800

loop_
_geom_torsion_atom_site_label_1
_geom_torsion_atom_site_label_2
_geom_torsion_atom_site_label_3
_geom_torsion_atom_site_label_4
_geom_torsion
O12 C1 C11 C12 -13.0(3)
O11 C1 C11 C12 167.73(18)
O12 C1 C11 C16 166.4(2)
O11 C1 C11 C16 -12.8(3)
C17 N1 C12 C13 0.2(3)
C17 N1 C12 C11 -179.17(19)
C16 C11 C12 C13 1.9(3)
C1 C11 C12 C13 -178.59(18)
C16 C11 C12 N1 -178.66(17)
C1 C11 C12 N1 0.8(3)
N1 C12 C13 C14 179.53(18)
C11 C12 C13 C14 -1.1(3)
C12 C13 C14 C15 -0.3(3)
C13 C14 C15 C16 0.8(3)
C14 C15 C16 N2 179.77(19)
C14 C15 C16 C11 0.2(3)
C27 N2 C16 C15 15.3(3)
C27 N2 C16 C11 -165.0(2)
C12 C11 C16 C15 -1.5(3)
C1 C11 C16 C15 179.08(18)
C12 C11 C16 N2 178.91(17)
C1 C11 C16 N2 -0.5(3)
C12 N1 C17 O1 0.5(3)
C12 N1 C17 C18 -179.44(19)
C16 N2 C27 O2 -7.6(4)
C16 N2 C27 C28 171.5(2)
